data_4133090
loop_
_publ_author_name
'Bezdek, M\'at\'e J'
'Chirik, Paul J.'

_publ_section_title
;
 Proton-Coupled Electron Transfer to a Molybdenum Ethylene Complex Yields
 a \b-Agostic Ethyl: Structure, Dynamics and Mechanism.
;
_journal_issue 42
_journal_name_full 'Journal of the American Chemical Society'
_journal_page_first 13817
_journal_page_last 13826
_journal_paper_doi 10.1021/jacs.8b08460
_journal_volume 140
_journal_year 2018
_chemical_formula_sum 'C79 H53 B Cl F24 Mo N3 P2'
_chemical_formula_weight 1704.38
_space_group_crystal_system triclinic
_space_group_IT_number 2
_space_group_name_Hall '-P 1'
_space_group_name_H-M_alt 'P -1'
_atom_sites_solution_hydrogens geom
_audit_creation_method SHELXL-2014
_cell_angle_alpha 100.5350(10)
_cell_angle_beta 105.668(2)
_cell_angle_gamma 105.893(2)
_cell_formula_units_Z 2
_cell_length_a 13.0018(5)
_cell_length_b 18.0812(7)
_cell_length_c 18.4092(7)
_cell_measurement_reflns_used 9089
_cell_measurement_temperature 100(2)
_cell_measurement_theta_max 66.62
_cell_measurement_theta_min 2.59
_cell_volume 3850.5(3)
_computing_cell_refinement 'Bruker SAINT'
_computing_data_collection 'Bruker APEX3'
_computing_data_reduction 'Bruker SAINT'
_computing_molecular_graphics 'ORTEP3 (Farraguia, 1994)'
_computing_structure_refinement 'SHELXL-97 (Sheldrick, 2008)'
_computing_structure_solution 'SHELXT (Sheldrick 2016)'
_diffrn_ambient_temperature 100(2)
_diffrn_measured_fraction_theta_full 0.958
_diffrn_measured_fraction_theta_max 0.978
_diffrn_measurement_device_type 'Bruker D8 Venture Photon 100 CMOS'
_diffrn_measurement_method 'phi and omega scans'
_diffrn_radiation_source 'I\mS microfocus source'
_diffrn_radiation_type CuK\a
_diffrn_radiation_wavelength 1.54178
_diffrn_reflns_av_R_equivalents 0.0347
_diffrn_reflns_av_unetI/netI 0.0377
_diffrn_reflns_Laue_measured_fraction_full 0.958
_diffrn_reflns_Laue_measured_fraction_max 0.978
_diffrn_reflns_limit_h_max 15
_diffrn_reflns_limit_h_min -15
_diffrn_reflns_limit_k_max 21
_diffrn_reflns_limit_k_min -21
_diffrn_reflns_limit_l_max 21
_diffrn_reflns_limit_l_min -21
_diffrn_reflns_number 42925
_diffrn_reflns_point_group_measured_fraction_full 0.958
_diffrn_reflns_point_group_measured_fraction_max 0.978
_diffrn_reflns_theta_full 67.679
_diffrn_reflns_theta_max 66.649
_diffrn_reflns_theta_min 2.594
_exptl_absorpt_coefficient_mu 3.026
_exptl_absorpt_correction_T_max 0.7528
_exptl_absorpt_correction_T_min 0.6252
_exptl_absorpt_correction_type multi-scan
_exptl_absorpt_process_details 'TWINABS BRUKER AXS'
_exptl_crystal_colour brown
_exptl_crystal_density_diffrn 1.470
_exptl_crystal_description plate
_exptl_crystal_F_000 1716
_exptl_crystal_size_max 0.113
_exptl_crystal_size_mid 0.087
_exptl_crystal_size_min 0.061
_refine_diff_density_max 1.422
_refine_diff_density_min -0.952
_refine_diff_density_rms 0.072
_refine_ls_extinction_method none
_refine_ls_goodness_of_fit_ref 1.091
_refine_ls_hydrogen_treatment constr
_refine_ls_matrix_type full
_refine_ls_number_parameters 1034
_refine_ls_number_reflns 13333
_refine_ls_number_restraints 0
_refine_ls_restrained_S_all 1.091
_refine_ls_R_factor_all 0.0448
_refine_ls_R_factor_gt 0.0422
_refine_ls_shift/su_max 0.028
_refine_ls_shift/su_mean 0.000
_refine_ls_structure_factor_coef Fsqd
_refine_ls_weighting_details 'w=1/[\s^2^(Fo^2^)+(0.0559P)^2^+3.4616P] where P=(Fo^2^+2Fc^2^)/3'
_refine_ls_weighting_scheme calc
_refine_ls_wR_factor_gt 0.1111
_refine_ls_wR_factor_ref 0.1134
_reflns_Friedel_coverage 0.000
_reflns_number_gt 12309
_reflns_number_total 13333
_reflns_threshold_expression 'I > 2\s(I)'
_cod_data_source_file ja8b08460_si_002.cif
_cod_data_source_block mb17
_cod_database_code 4133090
_shelx_space_group_comment
;
The symmetry employed for this shelxl refinement is uniquely defined
by the following loop, which should always be used as a source of
symmetry information in preference to the above space-group names.
They are only intended as comments.
;
_shelxl_version_number 2014-3

loop_
_space_group_symop_operation_xyz
'x, y, z'
'-x, -y, -z'

loop_
_atom_site_label
_atom_site_type_symbol
_atom_site_fract_x
_atom_site_fract_y
_atom_site_fract_z
_atom_site_U_iso_or_equiv
_atom_site_adp_type
_atom_site_occupancy
_atom_site_site_symmetry_order
_atom_site_calc_flag
_atom_site_refinement_flags_posn
_atom_site_refinement_flags_adp
_atom_site_refinement_flags_occupancy
_atom_site_disorder_assembly
_atom_site_disorder_group
C1 C 0.1677(2) 1.06736(17) 0.65776(16) 0.0314(6) Uani 1 1 d . . . . .
H1 H 0.1027 1.0507 0.6118 0.038 Uiso 1 1 calc R U . . .
C2 C 0.2178(3) 1.14708(18) 0.69608(17) 0.0374(6) Uani 1 1 d . . . . .
H2 H 0.1868 1.1845 0.6771 0.045 Uiso 1 1 calc R U . . .
C3 C 0.3145(3) 1.17366(18) 0.76312(18) 0.0395(7) Uani 1 1 d . . . . .
H3 H 0.3503 1.2289 0.7903 0.047 Uiso 1 1 calc R U . . .
C4 C 0.3563(2) 1.11719(17) 0.78857(16) 0.0335(6) Uani 1 1 d . . . . .
H4 H 0.4223 1.1335 0.8338 0.040 Uiso 1 1 calc R U . . .
C5 C 0.3021(2) 1.03635(16) 0.74838(14) 0.0262(5) Uani 1 1 d . . . . .
C6 C 0.3365(2) 0.97113(15) 0.76895(14) 0.0251(5) Uani 1 1 d . . . . .
C7 C 0.4285(2) 0.97855(16) 0.83291(15) 0.0279(5) Uani 1 1 d . . . . .
H7 H 0.4745 1.0300 0.8676 0.033 Uiso 1 1 calc R U . . .
C8 C 0.4543(2) 0.91141(16) 0.84693(15) 0.0267(5) Uani 1 1 d . . . . .
C9 C 0.3822(2) 0.83716(15) 0.79414(14) 0.0265(5) Uani 1 1 d . . . . .
H9 H 0.3963 0.7897 0.8015 0.032 Uiso 1 1 calc R U . . .
C10 C 0.2912(2) 0.83215(15) 0.73178(14) 0.0244(5) Uani 1 1 d . . . . .
C11 C 0.2099(2) 0.75901(15) 0.67520(14) 0.0260(5) Uani 1 1 d . . . . .
C12 C 0.2086(2) 0.68170(17) 0.67556(16) 0.0350(6) Uani 1 1 d . . . . .
H12 H 0.2671 0.6738 0.7139 0.042 Uiso 1 1 calc R U . . .
C13 C 0.1226(3) 0.61705(17) 0.62041(18) 0.0400(7) Uani 1 1 d . . . . .
H13 H 0.1206 0.5641 0.6201 0.048 Uiso 1 1 calc R U . . .
C14 C 0.0381(2) 0.63071(17) 0.56468(16) 0.0353(6) Uani 1 1 d . . . . .
H14 H -0.0234 0.5869 0.5268 0.042 Uiso 1 1 calc R U . . .
C15 C 0.0444(2) 0.70735(17) 0.56493(15) 0.0306(6) Uani 1 1 d . . . . .
H15 H -0.0121 0.7159 0.5257 0.037 Uiso 1 1 calc R U . . .
C16 C 0.5526(2) 0.91694(16) 0.91412(15) 0.0293(6) Uani 1 1 d . . . . .
C17 C 0.6543(2) 0.98157(17) 0.93992(17) 0.0358(6) Uani 1 1 d . . . . .
H17 H 0.6609 1.0233 0.9148 0.043 Uiso 1 1 calc R U . . .
C18 C 0.7460(3) 0.98506(19) 1.00230(18) 0.0412(7) Uani 1 1 d . . . . .
H18 H 0.8147 1.0295 1.0198 0.049 Uiso 1 1 calc R U . . .
C19 C 0.7383(3) 0.92464(19) 1.03907(16) 0.0410(7) Uani 1 1 d . . . . .
H19 H 0.8012 0.9275 1.0817 0.049 Uiso 1 1 calc R U . . .
C20 C 0.6381(3) 0.85976(19) 1.01346(16) 0.0396(7) Uani 1 1 d . . . . .
H20 H 0.6325 0.8178 1.0382 0.047 Uiso 1 1 calc R U . . .
C21 C 0.5464(2) 0.85623(18) 0.95167(16) 0.0339(6) Uani 1 1 d . . . . .
H21 H 0.4780 0.8117 0.9345 0.041 Uiso 1 1 calc R U . . .
C22 C -0.0468(2) 0.94380(17) 0.73936(17) 0.0319(6) Uani 1 1 d . . . . .
C23 C -0.0694(3) 0.9981(2) 0.6977(2) 0.0458(8) Uani 1 1 d . . . . .
H23 H -0.0640 0.9918 0.6466 0.055 Uiso 1 1 calc R U . . .
C24 C -0.0995(3) 1.0610(2) 0.7298(2) 0.0523(9) Uani 1 1 d . . . . .
H24 H -0.1155 1.0971 0.7005 0.063 Uiso 1 1 calc R U . . .
C25 C -0.1062(3) 1.0710(2) 0.8040(2) 0.0533(9) Uani 1 1 d . . . . .
H25 H -0.1255 1.1147 0.8264 0.064 Uiso 1 1 calc R U . . .
C26 C -0.0848(3) 1.0176(2) 0.8463(2) 0.0526(9) Uani 1 1 d . . . . .
H26 H -0.0901 1.0246 0.8974 0.063 Uiso 1 1 calc R U . . .
C27 C -0.0556(3) 0.9537(2) 0.81426(18) 0.0406(7) Uani 1 1 d . . . . .
H27 H -0.0416 0.9170 0.8433 0.049 Uiso 1 1 calc R U . . .
C28 C 0.0181(2) 0.80649(16) 0.76202(15) 0.0273(5) Uani 1 1 d . . . . .
C29 C 0.1178(2) 0.84255(17) 0.82619(15) 0.0322(6) Uani 1 1 d . . . . .
H29 H 0.1660 0.8950 0.8322 0.039 Uiso 1 1 calc R U . . .
C30 C 0.1475(3) 0.8023(2) 0.88171(17) 0.0411(7) Uani 1 1 d . . . . .
H30 H 0.2159 0.8272 0.9255 0.049 Uiso 1 1 calc R U . . .
C31 C 0.0775(3) 0.7261(2) 0.8731(2) 0.0504(8) Uani 1 1 d . . . . .
H31 H 0.0975 0.6986 0.9111 0.061 Uiso 1 1 calc R U . . .
C32 C -0.0213(3) 0.6899(2) 0.8097(2) 0.0507(8) Uani 1 1 d . . . . .
H32 H -0.0692 0.6376 0.8041 0.061 Uiso 1 1 calc R U . . .
C33 C -0.0513(3) 0.72928(17) 0.75399(18) 0.0382(6) Uani 1 1 d . . . . .
H33 H -0.1193 0.7037 0.7101 0.046 Uiso 1 1 calc R U . . .
C34 C -0.1565(2) 0.7967(2) 0.62249(17) 0.0391(7) Uani 1 1 d . . . . .
H34A H -0.1813 0.8215 0.5809 0.059 Uiso 1 1 calc R U . . .
H34B H -0.1546 0.7441 0.5990 0.059 Uiso 1 1 calc R U . . .
H34C H -0.2098 0.7904 0.6516 0.059 Uiso 1 1 calc R U . . .
C35 C 0.2113(2) 0.83636(15) 0.44059(14) 0.0250(5) Uani 1 1 d . . . . .
C36 C 0.2932(2) 0.83787(16) 0.40463(15) 0.0287(5) Uani 1 1 d . . . . .
H36 H 0.3697 0.8719 0.4320 0.034 Uiso 1 1 calc R U . . .
C37 C 0.2634(2) 0.78972(17) 0.32887(16) 0.0327(6) Uani 1 1 d . . . . .
H37 H 0.3195 0.7912 0.3046 0.039 Uiso 1 1 calc R U . . .
C38 C 0.1523(3) 0.73956(17) 0.28852(17) 0.0360(6) Uani 1 1 d . . . . .
H38 H 0.1321 0.7070 0.2366 0.043 Uiso 1 1 calc R U . . .
C39 C 0.0713(3) 0.73714(17) 0.32396(17) 0.0374(6) Uani 1 1 d . . . . .
H39 H -0.0049 0.7026 0.2965 0.045 Uiso 1 1 calc R U . . .
C40 C 0.1003(2) 0.78493(16) 0.39982(16) 0.0314(6) Uani 1 1 d . . . . .
H40 H 0.0439 0.7824 0.4240 0.038 Uiso 1 1 calc R U . . .
C41 C 0.3925(2) 0.91223(16) 0.58820(14) 0.0259(5) Uani 1 1 d . . . . .
C42 C 0.4775(2) 0.98517(17) 0.63267(16) 0.0320(6) Uani 1 1 d . . . . .
H42 H 0.4630 1.0339 0.6326 0.038 Uiso 1 1 calc R U . . .
C43 C 0.5836(2) 0.98657(19) 0.67711(18) 0.0391(7) Uani 1 1 d . . . . .
H43 H 0.6414 1.0364 0.7069 0.047 Uiso 1 1 calc R U . . .
C44 C 0.6057(2) 0.91617(19) 0.67836(17) 0.0376(7) Uani 1 1 d . . . . .
H44 H 0.6783 0.9175 0.7088 0.045 Uiso 1 1 calc R U . . .
C45 C 0.5215(2) 0.84378(18) 0.63498(16) 0.0358(6) Uani 1 1 d . . . . .
H45 H 0.5364 0.7953 0.6357 0.043 Uiso 1 1 calc R U . . .
C46 C 0.4156(2) 0.84151(17) 0.59046(16) 0.0308(6) Uani 1 1 d . . . . .
H46 H 0.3581 0.7914 0.5612 0.037 Uiso 1 1 calc R U . . .
C47 C 0.2667(2) 1.00063(16) 0.50996(16) 0.0295(5) Uani 1 1 d . . . . .
H47A H 0.1921 1.0022 0.4817 0.044 Uiso 1 1 calc R U . . .
H47B H 0.3040 1.0457 0.5576 0.044 Uiso 1 1 calc R U . . .
H47C H 0.3136 1.0044 0.4762 0.044 Uiso 1 1 calc R U . . .
C48 C 0.2210(2) 0.53229(14) 1.21296(15) 0.0242(5) Uani 1 1 d . . . . .
C49 C 0.1136(2) 0.51710(15) 1.15871(16) 0.0285(5) Uani 1 1 d . . . . .
H49 H 0.1054 0.5098 1.1048 0.034 Uiso 1 1 calc R U . . .
C50 C 0.0186(2) 0.51229(17) 1.18109(17) 0.0333(6) Uani 1 1 d . . . . .
C51 C 0.0282(2) 0.52500(17) 1.25943(18) 0.0355(6) Uani 1 1 d . . . . .
H51 H -0.0361 0.5229 1.2752 0.043 Uiso 1 1 calc R U . . .
C52 C 0.1331(2) 0.54076(17) 1.31402(17) 0.0330(6) Uani 1 1 d . . . . .
C53 C 0.2272(2) 0.54246(16) 1.29098(15) 0.0285(5) Uani 1 1 d . . . . .
H53 H 0.2976 0.5508 1.3297 0.034 Uiso 1 1 calc R U . . .
C54 C -0.0957(3) 0.4933(2) 1.1214(2) 0.0466(8) Uani 1 1 d . . . . .
C55 C 0.1503(3) 0.5585(2) 1.39983(19) 0.0472(8) Uani 1 1 d . . . . .
C56 C 0.4506(2) 0.57653(15) 1.25259(15) 0.0253(5) Uani 1 1 d . . . . .
C57 C 0.4691(2) 0.64872(16) 1.30617(15) 0.0273(5) Uani 1 1 d . . . . .
H57 H 0.4073 0.6678 1.3033 0.033 Uiso 1 1 calc R U . . .
C58 C 0.5735(2) 0.69336(17) 1.36304(16) 0.0316(6) Uani 1 1 d . . . . .
C59 C 0.6661(2) 0.66807(19) 1.36941(18) 0.0388(7) Uani 1 1 d . . . . .
H59 H 0.7377 0.6983 1.4087 0.047 Uiso 1 1 calc R U . . .
C60 C 0.6509(2) 0.5972(2) 1.31665(18) 0.0402(7) Uani 1 1 d . . . . .
C61 C 0.5462(2) 0.55274(17) 1.25925(16) 0.0318(6) Uani 1 1 d . . . . .
H61 H 0.5390 0.5049 1.2236 0.038 Uiso 1 1 calc R U . . .
C62 C 0.5834(3) 0.76944(19) 1.41717(19) 0.0427(7) Uani 1 1 d . . . . .
C63 C 0.7496(3) 0.5702(2) 1.3205(3) 0.0620(11) Uani 1 1 d . . . . .
C64 C 0.3016(2) 0.43629(15) 1.14306(15) 0.0259(5) Uani 1 1 d . . . . .
C65 C 0.3353(2) 0.38793(16) 1.18860(17) 0.0311(6) Uani 1 1 d . . . . .
H65 H 0.3808 0.4117 1.2423 0.037 Uiso 1 1 calc R U . . .
C66 C 0.3040(3) 0.30548(17) 1.1575(2) 0.0376(7) Uani 1 1 d . . . . .
C67 C 0.2369(3) 0.26811(18) 1.0811(2) 0.0455(8) Uani 1 1 d . . . . .
H67 H 0.2160 0.2119 1.0603 0.055 Uiso 1 1 calc R U . . .
C68 C 0.2004(3) 0.31415(18) 1.0349(2) 0.0482(8) Uani 1 1 d . . . . .
C69 C 0.2328(2) 0.39689(16) 1.06536(17) 0.0351(6) Uani 1 1 d . . . . .
H69 H 0.2072 0.4273 1.0320 0.042 Uiso 1 1 calc R U . . .
C70 C 0.3478(3) 0.2581(2) 1.2090(2) 0.0512(9) Uani 1 1 d . . . . .
C71 C 0.1302(5) 0.2749(2) 0.9497(3) 0.097(2) Uani 1 1 d . . . . .
C72 C 0.3348(2) 0.58558(15) 1.12039(14) 0.0242(5) Uani 1 1 d . . . . .
C73 C 0.3083(2) 0.65587(15) 1.13095(14) 0.0251(5) Uani 1 1 d . . . . .
H73 H 0.2756 0.6676 1.1700 0.030 Uiso 1 1 calc R U . . .
C74 C 0.3279(2) 0.70914(15) 1.08662(15) 0.0266(5) Uani 1 1 d . . . . .
C75 C 0.3722(2) 0.69292(16) 1.02731(16) 0.0309(6) Uani 1 1 d . . . . .
H75 H 0.3842 0.7286 0.9960 0.037 Uiso 1 1 calc R U . . .
C76 C 0.3982(2) 0.62362(16) 1.01503(16) 0.0303(6) Uani 1 1 d . . . . .
C77 C 0.3812(2) 0.57141(15) 1.06104(15) 0.0270(5) Uani 1 1 d . . . . .
H77 H 0.4017 0.5249 1.0520 0.032 Uiso 1 1 calc R U . . .
C78 C 0.3000(3) 0.78385(16) 1.10268(16) 0.0341(6) Uani 1 1 d . . . . .
C79 C 0.4502(3) 0.6055(2) 0.95377(19) 0.0428(7) Uani 1 1 d . . . . .
B1 B 0.3275(2) 0.53087(17) 1.18177(16) 0.0237(6) Uani 1 1 d . . . . .
Cl1 Cl -0.02311(5) 0.88916(4) 0.51286(4) 0.03209(15) Uani 1 1 d . . . . .
N1 N 0.20730(18) 1.01079(13) 0.68300(12) 0.0257(4) Uani 1 1 d . . . . .
N2 N 0.26652(17) 0.89848(12) 0.71761(12) 0.0230(4) Uani 1 1 d . . . . .
N3 N 0.12937(18) 0.77225(13) 0.61982(12) 0.0257(4) Uani 1 1 d . . . . .
F2 F -0.1318(2) 0.55454(16) 1.12494(18) 0.0877(8) Uani 1 1 d . . . . .
F3 F -0.17675(16) 0.43840(15) 1.13561(14) 0.0698(6) Uani 1 1 d . . . . .
F4 F 0.22864(17) 0.63000(13) 1.44096(11) 0.0580(5) Uani 1 1 d . . . . .
F5 F 0.1844(2) 0.50453(14) 1.43175(12) 0.0645(6) Uani 1 1 d . . . . .
F6 F 0.05475(17) 0.55758(15) 1.41489(12) 0.0692(7) Uani 1 1 d . . . . .
F7 F 0.54133(16) 0.81681(11) 1.37823(12) 0.0569(5) Uani 1 1 d . . . . .
F8 F 0.69071(16) 0.81405(11) 1.45973(12) 0.0600(6) Uani 1 1 d . . . . .
F13 F 0.3327(2) 0.27348(14) 1.27835(14) 0.0654(6) Uani 1 1 d . . . . .
F14 F 0.2991(3) 0.17902(14) 1.17688(19) 0.0993(10) Uani 1 1 d . . . . .
F15 F 0.4594(2) 0.27394(16) 1.22613(15) 0.0737(7) Uani 1 1 d . . . . .
F16 F 0.0460(2) 0.30030(18) 0.92561(16) 0.0873(8) Uani 1 1 d . . . . .
F20 F 0.33810(19) 0.83443(11) 1.06315(11) 0.0530(5) Uani 1 1 d . . . . .
F21 F 0.3502(2) 0.82668(11) 1.17763(11) 0.0592(6) Uani 1 1 d . . . . .
F23 F 0.41321(19) 0.52848(12) 0.91558(11) 0.0539(5) Uani 1 1 d . . . . .
F24 F 0.56304(18) 0.62592(17) 0.98514(15) 0.0785(8) Uani 1 1 d . . . . .
P1 P -0.01472(5) 0.86035(4) 0.68935(4) 0.02606(14) Uani 1 1 d . . . . .
P2 P 0.24897(5) 0.90713(4) 0.53670(4) 0.02307(14) Uani 1 1 d . . . . .
Mo1 Mo 0.12811(2) 0.88799(2) 0.62078(2) 0.02275(7) Uani 1 1 d . . . . .
F11 F 0.8285(3) 0.5929(3) 1.3869(3) 0.0801(8) Uani 0.634(3) 1 d . . P A 1
F19 F 0.1874(8) 0.7679(5) 1.0790(6) 0.0565(15) Uani 0.634(3) 1 d . . P A 1
F1 F -0.1060(6) 0.4513(3) 1.0469(4) 0.0674(19) Uani 0.634(3) 1 d . . P A 1
F17 F 0.1926(4) 0.3074(4) 0.8986(2) 0.0975(17) Uani 0.634(3) 1 d . . P A 1
F18 F 0.0462(6) 0.1992(3) 0.9528(4) 0.129(3) Uani 0.634(3) 1 d . . P A 1
F22 F 0.4277(6) 0.6399(6) 0.8954(5) 0.0500(16) Uani 0.634(3) 1 d . . P A 1
F9 F 0.5150(7) 0.7566(5) 1.4634(4) 0.0636(18) Uani 0.634(3) 1 d . . P A 1
F10 F 0.8005(3) 0.5951(3) 1.2675(3) 0.0801(8) Uani 0.634(3) 1 d . . P A 1
F12 F 0.7322(4) 0.4972(4) 1.2818(4) 0.0801(8) Uani 0.634(3) 1 d . . P A 1
F11A F 0.7823(6) 0.5537(5) 1.4007(5) 0.0801(8) Uani 0.366(3) 1 d . . P A 2
F19A F 0.2004(17) 0.7767(11) 1.1030(14) 0.134(10) Uani 0.366(3) 1 d . . P A 2
F1A F -0.0954(12) 0.4874(7) 1.0560(8) 0.0674(19) Uani 0.366(3) 1 d . . P A 2
F17A F 0.1650(8) 0.2359(8) 0.9148(4) 0.0975(17) Uani 0.366(3) 1 d . . P A 2
F18A F 0.1258(12) 0.2030(5) 0.9165(8) 0.129(3) Uani 0.366(3) 1 d . . P A 2
F22A F 0.4402(18) 0.6531(12) 0.9073(11) 0.101(7) Uani 0.366(3) 1 d . . P A 2
F9A F 0.5501(15) 0.7542(10) 1.4701(11) 0.125(8) Uani 0.366(3) 1 d . . P A 2
F12A F 0.7138(8) 0.4883(8) 1.2983(7) 0.0801(8) Uani 0.366(3) 1 d . . P A 2
F10A F 0.8523(5) 0.6279(5) 1.3591(5) 0.0801(8) Uani 0.366(3) 1 d . . P A 2

loop_
_atom_site_aniso_label
_atom_site_aniso_U_11
_atom_site_aniso_U_22
_atom_site_aniso_U_33
_atom_site_aniso_U_23
_atom_site_aniso_U_13
_atom_site_aniso_U_12
C1 0.0359(14) 0.0393(15) 0.0283(13) 0.0156(12) 0.0117(11) 0.0222(13)
C2 0.0486(17) 0.0370(15) 0.0383(15) 0.0178(13) 0.0167(13) 0.0260(14)
C3 0.0508(18) 0.0304(14) 0.0389(16) 0.0105(12) 0.0121(14) 0.0188(13)
C4 0.0378(15) 0.0318(14) 0.0314(14) 0.0104(11) 0.0087(12) 0.0148(12)
C5 0.0273(13) 0.0302(13) 0.0241(12) 0.0102(10) 0.0090(10) 0.0124(11)
C6 0.0261(12) 0.0269(13) 0.0241(12) 0.0096(10) 0.0087(10) 0.0099(11)
C7 0.0270(13) 0.0276(13) 0.0250(12) 0.0074(10) 0.0042(10) 0.0077(11)
C8 0.0269(13) 0.0290(13) 0.0243(12) 0.0090(10) 0.0070(10) 0.0103(11)
C9 0.0293(13) 0.0265(13) 0.0253(12) 0.0092(10) 0.0082(10) 0.0115(11)
C10 0.0255(12) 0.0265(12) 0.0242(12) 0.0100(10) 0.0092(10) 0.0109(10)
C11 0.0273(13) 0.0273(13) 0.0235(12) 0.0084(10) 0.0073(10) 0.0100(11)
C12 0.0369(15) 0.0325(14) 0.0325(14) 0.0088(12) 0.0043(12) 0.0143(12)
C13 0.0470(17) 0.0274(14) 0.0398(16) 0.0067(12) 0.0087(14) 0.0112(13)
C14 0.0367(15) 0.0325(14) 0.0283(13) 0.0038(11) 0.0071(12) 0.0058(12)
C15 0.0266(13) 0.0363(14) 0.0238(12) 0.0075(11) 0.0056(10) 0.0067(11)
C16 0.0310(14) 0.0323(14) 0.0228(12) 0.0062(10) 0.0040(11) 0.0138(11)
C17 0.0332(15) 0.0317(14) 0.0360(15) 0.0079(12) 0.0026(12) 0.0112(12)
C18 0.0330(15) 0.0395(16) 0.0368(15) 0.0002(13) -0.0027(12) 0.0114(13)
C19 0.0415(16) 0.0478(17) 0.0255(13) 0.0033(12) -0.0031(12) 0.0215(14)
C20 0.0481(17) 0.0434(17) 0.0282(14) 0.0150(12) 0.0061(13) 0.0205(14)
C21 0.0354(15) 0.0386(15) 0.0269(13) 0.0138(12) 0.0062(11) 0.0127(12)
C22 0.0225(12) 0.0342(14) 0.0415(15) 0.0132(12) 0.0110(11) 0.0117(11)
C23 0.0417(17) 0.056(2) 0.064(2) 0.0336(17) 0.0290(16) 0.0303(16)
C24 0.0427(18) 0.0466(19) 0.090(3) 0.0347(19) 0.0347(19) 0.0278(16)
C25 0.0361(17) 0.0417(18) 0.074(2) 0.0003(17) 0.0097(16) 0.0197(15)
C26 0.0457(18) 0.064(2) 0.0432(18) -0.0020(16) 0.0124(15) 0.0240(17)
C27 0.0374(16) 0.0475(17) 0.0381(16) 0.0076(13) 0.0114(13) 0.0201(14)
C28 0.0320(13) 0.0313(13) 0.0258(12) 0.0112(11) 0.0145(11) 0.0151(11)
C29 0.0360(14) 0.0369(15) 0.0271(13) 0.0119(11) 0.0119(11) 0.0143(12)
C30 0.0488(18) 0.0502(18) 0.0306(14) 0.0174(13) 0.0107(13) 0.0254(15)
C31 0.072(2) 0.0498(19) 0.0451(18) 0.0294(16) 0.0210(17) 0.0331(18)
C32 0.062(2) 0.0364(17) 0.061(2) 0.0266(16) 0.0224(18) 0.0187(16)
C33 0.0427(16) 0.0315(14) 0.0403(16) 0.0112(12) 0.0129(13) 0.0127(13)
C34 0.0259(14) 0.0546(18) 0.0330(15) 0.0156(13) 0.0085(12) 0.0073(13)
C35 0.0277(13) 0.0247(12) 0.0226(12) 0.0085(10) 0.0075(10) 0.0091(10)
C36 0.0264(13) 0.0331(14) 0.0278(13) 0.0106(11) 0.0093(10) 0.0102(11)
C37 0.0372(15) 0.0389(15) 0.0286(13) 0.0102(12) 0.0140(12) 0.0195(13)
C38 0.0440(16) 0.0315(14) 0.0296(14) 0.0040(11) 0.0085(12) 0.0152(13)
C39 0.0339(15) 0.0300(14) 0.0374(15) 0.0033(12) 0.0073(12) 0.0032(12)
C40 0.0311(14) 0.0292(13) 0.0335(14) 0.0096(11) 0.0135(11) 0.0065(11)
C41 0.0241(12) 0.0312(13) 0.0249(12) 0.0103(10) 0.0105(10) 0.0097(11)
C42 0.0261(13) 0.0313(14) 0.0367(14) 0.0078(12) 0.0096(11) 0.0090(11)
C43 0.0249(14) 0.0409(16) 0.0404(16) 0.0045(13) 0.0042(12) 0.0058(12)
C44 0.0278(14) 0.0523(18) 0.0332(14) 0.0123(13) 0.0064(12) 0.0179(13)
C45 0.0394(15) 0.0433(16) 0.0328(14) 0.0158(12) 0.0117(12) 0.0235(14)
C46 0.0314(14) 0.0313(14) 0.0291(13) 0.0091(11) 0.0087(11) 0.0110(12)
C47 0.0305(13) 0.0276(13) 0.0331(13) 0.0127(11) 0.0108(11) 0.0109(11)
C48 0.0233(12) 0.0198(11) 0.0285(12) 0.0071(10) 0.0067(10) 0.0075(10)
C49 0.0285(13) 0.0266(13) 0.0299(13) 0.0079(10) 0.0066(11) 0.0119(11)
C50 0.0237(13) 0.0315(14) 0.0426(16) 0.0102(12) 0.0066(12) 0.0107(11)
C51 0.0253(13) 0.0374(15) 0.0442(16) 0.0090(13) 0.0146(12) 0.0099(12)
C52 0.0320(14) 0.0315(14) 0.0347(14) 0.0076(12) 0.0144(12) 0.0075(12)
C53 0.0244(12) 0.0303(13) 0.0284(13) 0.0085(11) 0.0061(10) 0.0080(11)
C54 0.0285(15) 0.055(2) 0.055(2) 0.0188(16) 0.0077(14) 0.0166(15)
C55 0.0394(17) 0.060(2) 0.0413(17) 0.0115(15) 0.0218(14) 0.0087(16)
C56 0.0243(12) 0.0282(13) 0.0266(12) 0.0121(10) 0.0096(10) 0.0099(10)
C57 0.0229(12) 0.0302(13) 0.0294(13) 0.0110(11) 0.0071(10) 0.0100(11)
C58 0.0261(13) 0.0324(14) 0.0303(13) 0.0077(11) 0.0048(11) 0.0064(11)
C59 0.0227(13) 0.0446(17) 0.0403(16) 0.0104(13) 0.0022(12) 0.0071(12)
C60 0.0275(14) 0.0498(18) 0.0440(16) 0.0146(14) 0.0097(12) 0.0154(13)
C61 0.0270(13) 0.0376(15) 0.0336(14) 0.0093(12) 0.0111(11) 0.0147(12)
C62 0.0365(16) 0.0370(16) 0.0399(16) 0.0025(13) 0.0041(14) 0.0043(13)
C63 0.0207(15) 0.064(2) 0.086(3) 0.006(2) 0.0038(17) 0.0148(15)
C64 0.0230(12) 0.0244(12) 0.0339(13) 0.0100(11) 0.0130(10) 0.0092(10)
C65 0.0342(14) 0.0318(14) 0.0377(14) 0.0150(12) 0.0190(12) 0.0171(12)
C66 0.0383(15) 0.0313(15) 0.0595(19) 0.0224(14) 0.0285(15) 0.0184(13)
C67 0.0378(16) 0.0242(14) 0.071(2) 0.0088(14) 0.0154(16) 0.0104(13)
C68 0.0377(16) 0.0282(15) 0.061(2) 0.0010(14) -0.0001(15) 0.0085(13)
C69 0.0315(14) 0.0273(14) 0.0417(16) 0.0068(12) 0.0040(12) 0.0125(12)
C70 0.070(2) 0.0448(19) 0.073(2) 0.0367(18) 0.046(2) 0.0368(18)
C71 0.088(3) 0.039(2) 0.098(4) -0.018(2) -0.049(3) 0.026(2)
C72 0.0206(11) 0.0243(12) 0.0246(12) 0.0067(10) 0.0044(9) 0.0063(10)
C73 0.0263(12) 0.0251(12) 0.0220(12) 0.0047(10) 0.0056(10) 0.0093(10)
C74 0.0265(13) 0.0238(12) 0.0263(12) 0.0067(10) 0.0044(10) 0.0084(10)
C75 0.0330(14) 0.0307(14) 0.0303(13) 0.0134(11) 0.0107(11) 0.0096(12)
C76 0.0302(13) 0.0323(14) 0.0309(13) 0.0097(11) 0.0129(11) 0.0113(11)
C77 0.0257(12) 0.0259(12) 0.0298(13) 0.0079(10) 0.0088(10) 0.0100(10)
C78 0.0422(16) 0.0293(14) 0.0328(14) 0.0123(11) 0.0102(12) 0.0153(12)
C79 0.0484(18) 0.0469(18) 0.0456(17) 0.0179(14) 0.0280(15) 0.0202(15)
B1 0.0243(13) 0.0232(13) 0.0265(14) 0.0096(11) 0.0091(11) 0.0103(11)
Cl1 0.0259(3) 0.0482(4) 0.0268(3) 0.0182(3) 0.0069(2) 0.0166(3)
N1 0.0278(11) 0.0297(11) 0.0248(10) 0.0121(9) 0.0111(9) 0.0127(9)
N2 0.0231(10) 0.0258(10) 0.0224(10) 0.0095(8) 0.0087(8) 0.0091(9)
N3 0.0244(10) 0.0292(11) 0.0227(10) 0.0081(9) 0.0072(8) 0.0082(9)
F2 0.0608(14) 0.0869(18) 0.113(2) 0.0389(16) -0.0019(14) 0.0449(14)
F3 0.0304(10) 0.0882(16) 0.0760(15) 0.0304(13) 0.0048(10) 0.0058(10)
F4 0.0512(11) 0.0628(13) 0.0385(10) -0.0030(9) 0.0140(9) -0.0012(10)
F5 0.0756(15) 0.0810(15) 0.0449(11) 0.0313(11) 0.0289(10) 0.0213(12)
F6 0.0475(11) 0.0965(17) 0.0521(12) -0.0037(11) 0.0317(10) 0.0085(11)
F7 0.0396(10) 0.0408(10) 0.0656(12) -0.0054(9) -0.0117(9) 0.0182(8)
F8 0.0452(11) 0.0391(10) 0.0588(12) -0.0028(9) -0.0239(9) 0.0094(8)
F13 0.0859(15) 0.0851(15) 0.0832(15) 0.0630(13) 0.0611(13) 0.0602(14)
F14 0.158(3) 0.0413(13) 0.119(2) 0.0472(14) 0.050(2) 0.0454(16)
F15 0.0803(15) 0.1084(19) 0.1033(18) 0.0803(16) 0.0618(14) 0.0770(15)
F16 0.0577(14) 0.100(2) 0.0749(16) 0.0192(15) -0.0118(12) 0.0188(14)
F20 0.0900(15) 0.0356(9) 0.0468(10) 0.0220(8) 0.0265(10) 0.0315(10)
F21 0.1067(17) 0.0412(10) 0.0354(10) 0.0070(8) 0.0199(10) 0.0406(11)
F23 0.0821(14) 0.0494(11) 0.0506(11) 0.0152(9) 0.0437(11) 0.0319(10)
F24 0.0459(12) 0.114(2) 0.0776(16) 0.0114(15) 0.0378(12) 0.0233(13)
P1 0.0225(3) 0.0344(3) 0.0243(3) 0.0128(3) 0.0084(2) 0.0110(3)
P2 0.0221(3) 0.0252(3) 0.0231(3) 0.0089(2) 0.0077(2) 0.0084(2)
Mo1 0.02019(11) 0.02923(12) 0.02094(11) 0.01102(8) 0.00606(8) 0.00991(8)
F11 0.0403(12) 0.1062(19) 0.1053(19) 0.0245(14) 0.0273(10) 0.0432(13)
F19 0.034(3) 0.035(3) 0.104(4) 0.017(3) 0.022(3) 0.020(2)
F1 0.0295(17) 0.116(6) 0.031(2) -0.013(4) -0.0032(15) 0.020(4)
F17 0.090(3) 0.158(5) 0.0285(16) -0.015(2) 0.0019(16) 0.063(4)
F18 0.128(5) 0.0456(19) 0.121(5) -0.003(2) -0.048(3) -0.006(3)
F22 0.078(3) 0.059(4) 0.044(2) 0.030(2) 0.040(2) 0.043(3)
F9 0.095(5) 0.050(3) 0.055(2) 0.004(2) 0.049(3) 0.022(3)
F10 0.0403(12) 0.1062(19) 0.1053(19) 0.0245(14) 0.0273(10) 0.0432(13)
F12 0.0403(12) 0.1062(19) 0.1053(19) 0.0245(14) 0.0273(10) 0.0432(13)
F11A 0.0403(12) 0.1062(19) 0.1053(19) 0.0245(14) 0.0273(10) 0.0432(13)
F19A 0.038(5) 0.052(6) 0.26(2) -0.039(9) 0.011(10) 0.025(4)
F1A 0.0295(17) 0.116(6) 0.031(2) -0.013(4) -0.0032(15) 0.020(4)
F17A 0.090(3) 0.158(5) 0.0285(16) -0.015(2) 0.0019(16) 0.063(4)
F18A 0.128(5) 0.0456(19) 0.121(5) -0.003(2) -0.048(3) -0.006(3)
F22A 0.227(17) 0.046(6) 0.098(10) 0.043(6) 0.133(11) 0.060(8)
F9A 0.105(11) 0.073(8) 0.155(12) -0.061(7) 0.112(10) -0.038(7)
F12A 0.0403(12) 0.1062(19) 0.1053(19) 0.0245(14) 0.0273(10) 0.0432(13)
F10A 0.0403(12) 0.1062(19) 0.1053(19) 0.0245(14) 0.0273(10) 0.0432(13)

loop_
_atom_type_symbol
_atom_type_description
_atom_type_scat_dispersion_real
_atom_type_scat_dispersion_imag
_atom_type_scat_source
C C 0.0181 0.0091 'International Tables Vol C Tables 4.2.6.8 and 6.1.1.4'
H H 0.0000 0.0000 'International Tables Vol C Tables 4.2.6.8 and 6.1.1.4'
B B 0.0090 0.0039 'International Tables Vol C Tables 4.2.6.8 and 6.1.1.4'
N N 0.0311 0.0180 'International Tables Vol C Tables 4.2.6.8 and 6.1.1.4'
F F 0.0727 0.0534 'International Tables Vol C Tables 4.2.6.8 and 6.1.1.4'
P P 0.2955 0.4335 'International Tables Vol C Tables 4.2.6.8 and 6.1.1.4'
Cl Cl 0.3639 0.7018 'International Tables Vol C Tables 4.2.6.8 and 6.1.1.4'
Mo Mo -0.0483 2.7339 'International Tables Vol C Tables 4.2.6.8 and 6.1.1.4'

loop_
_geom_angle_atom_site_label_1
_geom_angle_atom_site_label_2
_geom_angle_atom_site_label_3
_geom_angle
N1 C1 C2 122.5(3)
C1 C2 C3 120.1(3)
C4 C3 C2 117.9(3)
C3 C4 C5 120.3(3)
N1 C5 C4 121.4(2)
N1 C5 C6 112.6(2)
C4 C5 C6 125.9(2)
N2 C6 C7 122.2(2)
N2 C6 C5 112.1(2)
C7 C6 C5 125.7(2)
C6 C7 C8 120.8(2)
C7 C8 C9 116.7(2)
C7 C8 C16 122.4(2)
C9 C8 C16 120.9(2)
C10 C9 C8 120.8(2)
N2 C10 C9 122.4(2)
N2 C10 C11 112.0(2)
C9 C10 C11 125.5(2)
N3 C11 C12 121.4(2)
N3 C11 C10 112.7(2)
C12 C11 C10 125.9(2)
C13 C12 C11 119.8(3)
C12 C13 C14 118.7(3)
C15 C14 C13 119.6(3)
C14 C15 N3 122.2(2)
C21 C16 C17 118.4(2)
C21 C16 C8 120.5(2)
C17 C16 C8 121.1(2)
C18 C17 C16 120.2(3)
C19 C18 C17 120.7(3)
C18 C19 C20 119.7(3)
C21 C20 C19 119.9(3)
C20 C21 C16 121.2(3)
C23 C22 C27 118.8(3)
C23 C22 P1 117.1(2)
C27 C22 P1 124.0(2)
C24 C23 C22 120.9(3)
C25 C24 C23 119.9(3)
C24 C25 C26 120.2(3)
C25 C26 C27 120.4(3)
C26 C27 C22 119.8(3)
C29 C28 C33 119.0(3)
C29 C28 P1 118.7(2)
C33 C28 P1 122.3(2)
C28 C29 C30 120.4(3)
C31 C30 C29 119.9(3)
C32 C31 C30 120.0(3)
C31 C32 C33 120.5(3)
C32 C33 C28 120.2(3)
C40 C35 C36 118.8(2)
C40 C35 P2 121.3(2)
C36 C35 P2 119.69(19)
C37 C36 C35 120.2(2)
C38 C37 C36 120.4(3)
C39 C38 C37 119.6(3)
C38 C39 C40 120.4(3)
C39 C40 C35 120.5(3)
C42 C41 C46 118.8(2)
C42 C41 P2 121.3(2)
C46 C41 P2 119.5(2)
C43 C42 C41 120.0(3)
C44 C43 C42 120.6(3)
C43 C44 C45 119.6(3)
C44 C45 C46 120.4(3)
C45 C46 C41 120.6(3)
C53 C48 C49 115.9(2)
C53 C48 B1 124.3(2)
C49 C48 B1 119.6(2)
C50 C49 C48 122.3(3)
C51 C50 C49 120.4(2)
C51 C50 C54 118.7(3)
C49 C50 C54 120.9(3)
C52 C51 C50 118.5(3)
C51 C52 C53 120.9(3)
C51 C52 C55 121.1(3)
C53 C52 C55 118.0(3)
C48 C53 C52 122.0(2)
F1 C54 F2 116.2(4)
F1 C54 F3 99.6(4)
F2 C54 F3 102.5(3)
F1 C54 C50 113.2(4)
F2 C54 C50 112.9(3)
F3 C54 C50 111.0(3)
F2 C54 F1A 94.5(7)
F3 C54 F1A 119.7(7)
C50 C54 F1A 114.3(7)
F4 C55 F6 106.8(3)
F4 C55 F5 106.4(3)
F6 C55 F5 105.7(3)
F4 C55 C52 112.7(3)
F6 C55 C52 112.5(3)
F5 C55 C52 112.2(3)
C57 C56 C61 115.6(2)
C57 C56 B1 119.9(2)
C61 C56 B1 124.1(2)
C58 C57 C56 122.7(2)
C59 C58 C57 120.7(3)
C59 C58 C62 121.1(3)
C57 C58 C62 118.2(3)
C58 C59 C60 117.9(3)
C59 C60 C61 121.2(3)
C59 C60 C63 119.1(3)
C61 C60 C63 119.7(3)
C60 C61 C56 121.8(3)
F9A C62 F8 98.6(9)
F9A C62 F7 117.9(9)
F8 C62 F7 105.2(3)
F8 C62 F9 112.2(4)
F7 C62 F9 101.1(4)
F9A C62 C58 109.2(9)
F8 C62 C58 112.7(3)
F7 C62 C58 112.3(3)
F9 C62 C58 112.5(4)
F11 C63 F12 112.2(5)
F12A C63 F10A 133.5(6)
F11 C63 F10 106.5(4)
F12 C63 F10 86.6(4)
F11 C63 C60 116.9(4)
F12 C63 C60 119.1(4)
F12A C63 C60 109.9(4)
F10A C63 C60 114.9(4)
F10 C63 C60 110.5(4)
F12A C63 F11A 79.4(6)
F10A C63 F11A 77.8(5)
C60 C63 F11A 104.6(4)
C65 C64 C69 115.8(2)
C65 C64 B1 121.4(2)
C69 C64 B1 122.3(2)
C64 C65 C66 121.8(3)
C67 C66 C65 121.4(3)
C67 C66 C70 119.8(3)
C65 C66 C70 118.8(3)
C66 C67 C68 118.1(3)
C67 C68 C69 120.7(3)
C67 C68 C71 119.2(3)
C69 C68 C71 120.0(3)
C64 C69 C68 122.1(3)
F14 C70 F15 106.3(3)
F14 C70 F13 106.5(3)
F15 C70 F13 105.1(3)
F14 C70 C66 113.2(3)
F15 C70 C66 112.2(3)
F13 C70 C66 112.9(3)
F17A C71 F16 129.7(6)
F17A C71 F18A 31.4(9)
F16 C71 F18A 121.4(6)
F17A C71 C68 116.4(5)
F16 C71 C68 113.2(4)
F18A C71 C68 119.5(6)
F16 C71 F17 95.4(4)
C68 C71 F17 110.3(4)
F16 C71 F18 88.8(5)
C68 C71 F18 102.3(5)
F17 C71 F18 142.0(5)
C73 C72 C77 115.7(2)
C73 C72 B1 121.1(2)
C77 C72 B1 122.7(2)
C74 C73 C72 122.6(2)
C73 C74 C75 120.4(2)
C73 C74 C78 119.5(2)
C75 C74 C78 120.1(2)
C76 C75 C74 118.3(2)
C75 C76 C77 121.1(2)
C75 C76 C79 119.9(3)
C77 C76 C79 118.9(3)
C76 C77 C72 121.8(2)
F19A C78 F21 94.3(10)
F19A C78 F20 114.2(10)
F21 C78 F20 103.7(2)
F21 C78 F19 111.8(5)
F20 C78 F19 104.9(4)
F19A C78 C74 117.5(9)
F21 C78 C74 112.3(2)
F20 C78 C74 112.5(2)
F19 C78 C74 111.2(4)
F23 C79 F22A 113.9(9)
F23 C79 F24 105.3(3)
F22A C79 F24 102.2(10)
F23 C79 F22 102.6(5)
F24 C79 F22 108.3(4)
F23 C79 C76 113.5(3)
F22A C79 C76 109.7(8)
F24 C79 C76 111.6(3)
F22 C79 C76 114.7(4)
C64 B1 C72 114.2(2)
C64 B1 C48 104.4(2)
C72 B1 C48 110.0(2)
C64 B1 C56 114.5(2)
C72 B1 C56 102.2(2)
C48 B1 C56 111.8(2)
C1 N1 C5 117.7(2)
C1 N1 Mo1 121.20(18)
C5 N1 Mo1 121.08(17)
C6 N2 C10 117.0(2)
C6 N2 Mo1 121.91(16)
C10 N2 Mo1 121.07(16)
C11 N3 C15 118.2(2)
C11 N3 Mo1 121.63(17)
C15 N3 Mo1 120.08(17)
C54 F2 F1A 40.1(6)
C28 P1 C34 103.90(14)
C28 P1 C22 105.03(12)
C34 P1 C22 100.65(14)
C28 P1 Mo1 113.50(8)
C34 P1 Mo1 112.79(10)
C22 P1 Mo1 119.16(9)
C47 P2 C41 104.82(12)
C47 P2 C35 100.72(12)
C41 P2 C35 103.39(12)
C47 P2 Mo1 113.09(9)
C41 P2 Mo1 111.03(8)
C35 P2 Mo1 121.98(9)
N3 Mo1 N2 72.60(8)
N3 Mo1 N1 144.83(8)
N2 Mo1 N1 72.29(8)
N3 Mo1 Cl1 112.61(6)
N2 Mo1 Cl1 174.72(6)
N1 Mo1 Cl1 102.53(6)
N3 Mo1 P2 93.84(6)
N2 Mo1 P2 91.99(6)
N1 Mo1 P2 89.34(6)
Cl1 Mo1 P2 86.89(2)
N3 Mo1 P1 85.65(6)
N2 Mo1 P1 94.84(6)
N1 Mo1 P1 95.30(6)
Cl1 Mo1 P1 86.55(2)
P2 Mo1 P1 172.66(2)
C54 F1A F2 45.4(4)
F18A F17A C71 89.0(18)
F17A F18A C71 59.6(14)

loop_
_geom_bond_atom_site_label_1
_geom_bond_atom_site_label_2
_geom_bond_distance
C1 N1 1.364(3)
C1 C2 1.366(4)
C2 C3 1.396(4)
C3 C4 1.378(4)
C4 C5 1.393(4)
C5 N1 1.366(3)
C5 C6 1.448(4)
C6 N2 1.369(3)
C6 C7 1.389(4)
C7 C8 1.394(4)
C8 C9 1.403(4)
C8 C16 1.485(4)
C9 C10 1.377(4)
C10 N2 1.374(3)
C10 C11 1.444(4)
C11 N3 1.358(3)
C11 C12 1.395(4)
C12 C13 1.373(4)
C13 C14 1.398(4)
C14 C15 1.364(4)
C15 N3 1.368(3)
C16 C21 1.396(4)
C16 C17 1.397(4)
C17 C18 1.392(4)
C18 C19 1.382(5)
C19 C20 1.387(5)
C20 C21 1.385(4)
C22 C23 1.397(4)
C22 C27 1.397(4)
C22 P1 1.828(3)
C23 C24 1.385(5)
C24 C25 1.375(6)
C25 C26 1.386(5)
C26 C27 1.393(5)
C28 C29 1.390(4)
C28 C33 1.395(4)
C28 P1 1.821(3)
C29 C30 1.391(4)
C30 C31 1.382(5)
C31 C32 1.375(5)
C32 C33 1.383(4)
C34 P1 1.826(3)
C35 C40 1.392(4)
C35 C36 1.394(4)
C35 P2 1.835(2)
C36 C37 1.390(4)
C37 C38 1.385(4)
C38 C39 1.376(4)
C39 C40 1.391(4)
C41 C42 1.396(4)
C41 C46 1.396(4)
C41 P2 1.819(3)
C42 C43 1.391(4)
C43 C44 1.382(4)
C44 C45 1.382(4)
C45 C46 1.384(4)
C47 P2 1.818(3)
C48 C53 1.391(4)
C48 C49 1.399(4)
C48 B1 1.640(4)
C49 C50 1.391(4)
C50 C51 1.383(4)
C50 C54 1.494(4)
C51 C52 1.376(4)
C52 C53 1.393(4)
C52 C55 1.494(4)
C54 F1 1.393(7)
C54 F2 1.314(4)
C54 F3 1.355(4)
C54 F1A 1.190(16)
C55 F4 1.337(4)
C55 F6 1.341(4)
C55 F5 1.342(4)
C56 C57 1.402(4)
C56 C61 1.404(4)
C56 B1 1.643(4)
C57 C58 1.383(4)
C58 C59 1.384(4)
C58 C62 1.495(4)
C59 C60 1.388(4)
C60 C61 1.390(4)
C60 C63 1.482(4)
C62 F9A 1.214(18)
C62 F8 1.332(4)
C62 F7 1.347(4)
C62 F9 1.391(8)
C63 F11 1.274(6)
C63 F12 1.306(8)
C63 F12A 1.369(13)
C63 F10A 1.353(9)
C63 F10 1.391(6)
C63 F11A 1.530(9)
C64 C65 1.392(4)
C64 C69 1.393(4)
C64 B1 1.629(4)
C65 C66 1.395(4)
C66 C67 1.365(5)
C66 C70 1.494(4)
C67 C68 1.378(5)
C68 C69 1.396(4)
C68 C71 1.504(6)
C70 F14 1.337(4)
C70 F15 1.334(4)
C70 F13 1.334(4)
C71 F17A 1.131(10)
C71 F16 1.301(5)
C71 F18A 1.311(13)
C71 F17 1.496(9)
C71 F18 1.522(9)
C72 C73 1.399(4)
C72 C77 1.401(4)
C72 B1 1.637(4)
C73 C74 1.387(4)
C74 C75 1.387(4)
C74 C78 1.492(4)
C75 C76 1.381(4)
C76 C77 1.392(4)
C76 C79 1.495(4)
C78 F19A 1.27(2)
C78 F21 1.333(3)
C78 F20 1.342(3)
C78 F19 1.339(10)
C79 F23 1.326(4)
C79 F22A 1.326(17)
C79 F24 1.338(4)
C79 F22 1.341(8)
Cl1 Mo1 2.3962(6)
N1 Mo1 2.117(2)
N2 Mo1 2.100(2)
N3 Mo1 2.094(2)
F2 F1A 1.840(12)
P1 Mo1 2.5061(7)
P2 Mo1 2.4892(6)
F17A F18A 0.683(17)

loop_
_geom_torsion_atom_site_label_1
_geom_torsion_atom_site_label_2
_geom_torsion_atom_site_label_3
_geom_torsion_atom_site_label_4
_geom_torsion
N1 C1 C2 C3 1.0(4)
C1 C2 C3 C4 -0.1(5)
C2 C3 C4 C5 -0.6(5)
C3 C4 C5 N1 0.3(4)
C3 C4 C5 C6 -179.7(3)
N1 C5 C6 N2 0.5(3)
C4 C5 C6 N2 -179.5(2)
N1 C5 C6 C7 -179.0(2)
C4 C5 C6 C7 0.9(4)
N2 C6 C7 C8 0.8(4)
C5 C6 C7 C8 -179.7(2)
C6 C7 C8 C9 -0.8(4)
C6 C7 C8 C16 179.3(2)
C7 C8 C9 C10 0.3(4)
C16 C8 C9 C10 -179.9(2)
C8 C9 C10 N2 0.4(4)
C8 C9 C10 C11 -178.3(2)
N2 C10 C11 N3 1.5(3)
C9 C10 C11 N3 -179.7(2)
N2 C10 C11 C12 -177.0(3)
C9 C10 C11 C12 1.7(4)
N3 C11 C12 C13 -1.9(4)
C10 C11 C12 C13 176.5(3)
C11 C12 C13 C14 0.2(5)
C12 C13 C14 C15 1.7(5)
C13 C14 C15 N3 -2.1(4)
C7 C8 C16 C21 146.2(3)
C9 C8 C16 C21 -33.6(4)
C7 C8 C16 C17 -35.5(4)
C9 C8 C16 C17 144.6(3)
C21 C16 C17 C18 -0.8(4)
C8 C16 C17 C18 -179.1(3)
C16 C17 C18 C19 0.5(5)
C17 C18 C19 C20 0.1(5)
C18 C19 C20 C21 -0.5(5)
C19 C20 C21 C16 0.2(5)
C17 C16 C21 C20 0.5(4)
C8 C16 C21 C20 178.8(3)
C27 C22 C23 C24 0.3(5)
P1 C22 C23 C24 177.0(3)
C22 C23 C24 C25 0.8(5)
C23 C24 C25 C26 -1.1(5)
C24 C25 C26 C27 0.5(5)
C25 C26 C27 C22 0.6(5)
C23 C22 C27 C26 -0.9(5)
P1 C22 C27 C26 -177.5(2)
C33 C28 C29 C30 -0.4(4)
P1 C28 C29 C30 -178.0(2)
C28 C29 C30 C31 -0.1(5)
C29 C30 C31 C32 0.2(5)
C30 C31 C32 C33 0.1(6)
C31 C32 C33 C28 -0.5(5)
C29 C28 C33 C32 0.7(4)
P1 C28 C33 C32 178.3(2)
C40 C35 C36 C37 1.1(4)
P2 C35 C36 C37 -174.1(2)
C35 C36 C37 C38 -0.3(4)
C36 C37 C38 C39 -0.4(4)
C37 C38 C39 C40 0.2(4)
C38 C39 C40 C35 0.6(4)
C36 C35 C40 C39 -1.3(4)
P2 C35 C40 C39 173.9(2)
C46 C41 C42 C43 1.1(4)
P2 C41 C42 C43 174.2(2)
C41 C42 C43 C44 -0.6(4)
C42 C43 C44 C45 0.0(5)
C43 C44 C45 C46 0.0(4)
C44 C45 C46 C41 0.5(4)
C42 C41 C46 C45 -1.1(4)
P2 C41 C46 C45 -174.3(2)
C53 C48 C49 C50 -0.1(4)
B1 C48 C49 C50 175.7(2)
C48 C49 C50 C51 2.0(4)
C48 C49 C50 C54 -177.9(3)
C49 C50 C51 C52 -1.3(4)
C54 C50 C51 C52 178.6(3)
C50 C51 C52 C53 -1.2(4)
C50 C51 C52 C55 177.3(3)
C49 C48 C53 C52 -2.4(4)
B1 C48 C53 C52 -178.0(2)
C51 C52 C53 C48 3.2(4)
C55 C52 C53 C48 -175.4(3)
C51 C50 C54 F1 -155.6(5)
C49 C50 C54 F1 24.3(5)
C51 C50 C54 F2 69.8(4)
C49 C50 C54 F2 -110.3(3)
C51 C50 C54 F3 -44.6(4)
C49 C50 C54 F3 135.3(3)
C51 C50 C54 F1A 176.3(7)
C49 C50 C54 F1A -3.8(8)
C51 C52 C55 F4 -121.4(3)
C53 C52 C55 F4 57.2(4)
C51 C52 C55 F6 -0.6(5)
C53 C52 C55 F6 178.0(3)
C51 C52 C55 F5 118.5(3)
C53 C52 C55 F5 -62.9(4)
C61 C56 C57 C58 -1.2(4)
B1 C56 C57 C58 -174.6(2)
C56 C57 C58 C59 0.1(4)
C56 C57 C58 C62 -179.9(3)
C57 C58 C59 C60 0.6(4)
C62 C58 C59 C60 -179.4(3)
C58 C59 C60 C61 -0.2(5)
C58 C59 C60 C63 178.0(3)
C59 C60 C61 C56 -0.9(5)
C63 C60 C61 C56 -179.1(3)
C57 C56 C61 C60 1.6(4)
B1 C56 C61 C60 174.7(3)
C59 C58 C62 F9A -97.4(10)
C57 C58 C62 F9A 82.7(10)
C59 C58 C62 F8 11.1(4)
C57 C58 C62 F8 -168.8(3)
C59 C58 C62 F7 129.8(3)
C57 C58 C62 F7 -50.1(4)
C59 C58 C62 F9 -116.9(5)
C57 C58 C62 F9 63.1(5)
C59 C60 C63 F11 26.9(6)
C61 C60 C63 F11 -154.9(4)
C59 C60 C63 F12 167.0(5)
C61 C60 C63 F12 -14.8(6)
C59 C60 C63 F12A 148.0(6)
C61 C60 C63 F12A -33.7(7)
C59 C60 C63 F10A -18.9(7)
C61 C60 C63 F10A 159.3(5)
C59 C60 C63 F10 -95.1(4)
C61 C60 C63 F10 83.1(4)
C59 C60 C63 F11A 64.2(5)
C61 C60 C63 F11A -117.6(5)
C69 C64 C65 C66 1.4(4)
B1 C64 C65 C66 173.7(2)
C64 C65 C66 C67 -1.3(4)
C64 C65 C66 C70 177.2(3)
C65 C66 C67 C68 0.0(5)
C70 C66 C67 C68 -178.5(3)
C66 C67 C68 C69 1.1(5)
C66 C67 C68 C71 177.6(4)
C65 C64 C69 C68 -0.4(4)
B1 C64 C69 C68 -172.6(3)
C67 C68 C69 C64 -0.8(5)
C71 C68 C69 C64 -177.3(4)
C67 C66 C70 F14 -10.9(4)
C65 C66 C70 F14 170.6(3)
C67 C66 C70 F15 109.4(4)
C65 C66 C70 F15 -69.1(4)
C67 C66 C70 F13 -132.0(3)
C65 C66 C70 F13 49.5(4)
C67 C68 C71 F17A -50.3(11)
C69 C68 C71 F17A 126.2(9)
C67 C68 C71 F16 138.3(4)
C69 C68 C71 F16 -45.2(7)
C67 C68 C71 F18A -14.9(13)
C69 C68 C71 F18A 161.7(11)
C67 C68 C71 F17 -116.1(4)
C69 C68 C71 F17 60.4(5)
C67 C68 C71 F18 44.2(6)
C69 C68 C71 F18 -139.2(4)
C77 C72 C73 C74 -0.9(4)
B1 C72 C73 C74 171.2(2)
C72 C73 C74 C75 2.1(4)
C72 C73 C74 C78 -178.5(2)
C73 C74 C75 C76 -1.4(4)
C78 C74 C75 C76 179.2(2)
C74 C75 C76 C77 -0.3(4)
C74 C75 C76 C79 -177.7(3)
C75 C76 C77 C72 1.5(4)
C79 C76 C77 C72 178.9(3)
C73 C72 C77 C76 -0.9(4)
B1 C72 C77 C76 -172.8(2)
C73 C74 C78 F19A -53.1(13)
C75 C74 C78 F19A 126.3(12)
C73 C74 C78 F21 54.6(3)
C75 C74 C78 F21 -126.0(3)
C73 C74 C78 F20 171.2(2)
C75 C74 C78 F20 -9.4(4)
C73 C74 C78 F19 -71.5(5)
C75 C74 C78 F19 107.9(5)
C75 C76 C79 F23 -142.7(3)
C77 C76 C79 F23 39.9(4)
C75 C76 C79 F22A -14.0(11)
C77 C76 C79 F22A 168.6(11)
C75 C76 C79 F24 98.4(3)
C77 C76 C79 F24 -79.0(4)
C75 C76 C79 F22 -25.1(6)
C77 C76 C79 F22 157.5(5)
C65 C64 B1 C72 154.4(2)
C69 C64 B1 C72 -33.9(3)
C65 C64 B1 C48 -85.5(3)
C69 C64 B1 C48 86.2(3)
C65 C64 B1 C56 37.1(3)
C69 C64 B1 C56 -151.2(2)
C73 C72 B1 C64 152.6(2)
C77 C72 B1 C64 -35.9(3)
C73 C72 B1 C48 35.6(3)
C77 C72 B1 C48 -152.9(2)
C73 C72 B1 C56 -83.2(3)
C77 C72 B1 C56 88.3(3)
C53 C48 B1 C64 101.9(3)
C49 C48 B1 C64 -73.5(3)
C53 C48 B1 C72 -135.2(2)
C49 C48 B1 C72 49.4(3)
C53 C48 B1 C56 -22.4(3)
C49 C48 B1 C56 162.1(2)
C57 C56 B1 C64 -160.4(2)
C61 C56 B1 C64 26.8(4)
C57 C56 B1 C72 75.6(3)
C61 C56 B1 C72 -97.2(3)
C57 C56 B1 C48 -41.9(3)
C61 C56 B1 C48 145.2(2)
C2 C1 N1 C5 -1.2(4)
C2 C1 N1 Mo1 -179.2(2)
C4 C5 N1 C1 0.6(4)
C6 C5 N1 C1 -179.5(2)
C4 C5 N1 Mo1 178.5(2)
C6 C5 N1 Mo1 -1.5(3)
C7 C6 N2 C10 -0.2(4)
C5 C6 N2 C10 -179.8(2)
C7 C6 N2 Mo1 -179.71(19)
C5 C6 N2 Mo1 0.7(3)
C9 C10 N2 C6 -0.4(4)
C11 C10 N2 C6 178.4(2)
C9 C10 N2 Mo1 179.13(19)
C11 C10 N2 Mo1 -2.1(3)
C12 C11 N3 C15 1.6(4)
C10 C11 N3 C15 -177.0(2)
C12 C11 N3 Mo1 178.2(2)
C10 C11 N3 Mo1 -0.4(3)
C14 C15 N3 C11 0.5(4)
C14 C15 N3 Mo1 -176.2(2)
F1 C54 F2 F1A -14.4(9)
F3 C54 F2 F1A -121.8(7)
C50 C54 F2 F1A 118.8(7)
C29 C28 P1 C34 -174.6(2)
C33 C28 P1 C34 7.8(3)
C29 C28 P1 C22 -69.3(2)
C33 C28 P1 C22 113.1(2)
C29 C28 P1 Mo1 62.5(2)
C33 C28 P1 Mo1 -115.1(2)
C23 C22 P1 C28 176.7(2)
C27 C22 P1 C28 -6.7(3)
C23 C22 P1 C34 -75.6(3)
C27 C22 P1 C34 101.0(3)
C23 C22 P1 Mo1 48.2(3)
C27 C22 P1 Mo1 -135.2(2)
C42 C41 P2 C47 31.6(2)
C46 C41 P2 C47 -155.4(2)
C42 C41 P2 C35 136.7(2)
C46 C41 P2 C35 -50.3(2)
C42 C41 P2 Mo1 -90.9(2)
C46 C41 P2 Mo1 82.2(2)
C40 C35 P2 C47 -105.3(2)
C36 C35 P2 C47 69.8(2)
C40 C35 P2 C41 146.5(2)
C36 C35 P2 C41 -38.4(2)
C40 C35 P2 Mo1 20.8(2)
C36 C35 P2 Mo1 -164.10(17)
F1 C54 F1A F2 149(2)
F3 C54 F1A F2 107.1(6)
C50 C54 F1A F2 -117.6(5)
F16 C71 F17A F18A -86.4(18)
C68 C71 F17A F18A 104.0(14)
F17 C71 F17A F18A -156.7(16)
F18 C71 F17A F18A 0.9(15)
F16 C71 F18A F17A 116.0(15)
C68 C71 F18A F17A -93.1(16)
F17 C71 F18A F17A 20.1(14)
F18 C71 F18A F17A -178.9(18)
